data_4515872
loop_
_publ_author_name
'McCready, Matthew S.'
'Puddephatt, Richard J.'

_publ_section_title
;
 Supramolecular Organoplatinum(IV) Chemistry: Dimers and Polymers Formed
 by Intermolecular Hydrogen Bonding.
;
_journal_issue 10
_journal_name_full 'ACS omega'
_journal_page_first 13621
_journal_page_last 13629
_journal_paper_doi 10.1021/acsomega.8b01860
_journal_volume 3
_journal_year 2018
_chemical_formula_moiety 'C29 H34 B Br N4 O2 Pt, 2(C4 H8 O)'
_chemical_formula_sum 'C37 H50 B Br N4 O4 Pt'
_chemical_formula_weight 900.62
_space_group_IT_number 2
_space_group_name_Hall '-P 1'
_space_group_name_H-M_alt 'P -1'
_symmetry_cell_setting triclinic
_symmetry_space_group_name_Hall '-P 1'
_symmetry_space_group_name_H-M 'P -1'
_atom_sites_solution_hydrogens geom
_atom_sites_solution_primary direct
_atom_sites_solution_secondary difmap
_audit_creation_method SHELXL-97
_cell_angle_alpha 103.365(2)
_cell_angle_beta 95.890(2)
_cell_angle_gamma 99.558(2)
_cell_formula_units_Z 2
_cell_length_a 9.8253(3)
_cell_length_b 9.9194(3)
_cell_length_c 19.4252(6)
_cell_measurement_reflns_used 8981
_cell_measurement_temperature 150(2)
_cell_measurement_theta_max 28.41
_cell_measurement_theta_min 1.09
_cell_volume 1796.64(10)
_computing_cell_refinement 'Bruker SAINT'
_computing_data_collection 'Bruker APEX2'
_computing_data_reduction 'Bruker SAINT'
_computing_molecular_graphics 'Bruker SHELXTL'
_computing_publication_material 'Bruker SHELXTL'
_computing_structure_refinement 'SHELXL-97 (Sheldrick, 2008)'
_computing_structure_solution 'SHELXS-97 (Sheldrick, 2008)'
_diffrn_ambient_temperature 150(2)
_diffrn_measured_fraction_theta_full 0.994
_diffrn_measured_fraction_theta_max 0.994
_diffrn_measurement_device_type 'Bruker APEX-II CCD'
_diffrn_measurement_method '\f and \w scans'
_diffrn_radiation_monochromator graphite
_diffrn_radiation_source 'fine-focus sealed tube'
_diffrn_radiation_type MoK\a
_diffrn_radiation_wavelength 0.71073
_diffrn_reflns_av_R_equivalents 0.0998
_diffrn_reflns_av_sigmaI/netI 0.0760
_diffrn_reflns_limit_h_max 13
_diffrn_reflns_limit_h_min -13
_diffrn_reflns_limit_k_max 13
_diffrn_reflns_limit_k_min -12
_diffrn_reflns_limit_l_max 25
_diffrn_reflns_limit_l_min -25
_diffrn_reflns_number 59859
_diffrn_reflns_theta_full 28.41
_diffrn_reflns_theta_max 28.41
_diffrn_reflns_theta_min 1.09
_exptl_absorpt_coefficient_mu 5.062
_exptl_absorpt_correction_T_max 0.9511
_exptl_absorpt_correction_T_min 0.7859
_exptl_absorpt_correction_type multi-scan
_exptl_absorpt_process_details 'SADABS (Bruker, 2006)'
_exptl_crystal_colour colourless
_exptl_crystal_density_diffrn 1.665
_exptl_crystal_density_method 'not measured'
_exptl_crystal_description plate
_exptl_crystal_F_000 900
_exptl_crystal_size_max 0.05
_exptl_crystal_size_mid 0.04
_exptl_crystal_size_min 0.01
_refine_diff_density_max 0.997
_refine_diff_density_min -1.327
_refine_diff_density_rms 0.173
_refine_ls_extinction_method none
_refine_ls_goodness_of_fit_ref 1.042
_refine_ls_hydrogen_treatment constr
_refine_ls_matrix_type full
_refine_ls_number_parameters 433
_refine_ls_number_reflns 8981
_refine_ls_number_restraints 0
_refine_ls_restrained_S_all 1.042
_refine_ls_R_factor_all 0.0724
_refine_ls_R_factor_gt 0.0449
_refine_ls_shift/su_max 0.002
_refine_ls_shift/su_mean 0.000
_refine_ls_structure_factor_coef Fsqd
_refine_ls_weighting_details 'calc w=1/[\s^2^(Fo^2^)+(0.0183P)^2^+7.2448P] where P=(Fo^2^+2Fc^2^)/3'
_refine_ls_weighting_scheme calc
_refine_ls_wR_factor_gt 0.0834
_refine_ls_wR_factor_ref 0.0926
_reflns_number_gt 6962
_reflns_number_total 8981
_reflns_threshold_expression >2sigma(I)
_cod_data_source_file ao8b01860_si_001.cif
_cod_data_source_block 10
_cod_original_cell_volume 1796.63(10)
_cod_original_sg_symbol_H-M P-1
_cod_database_code 4515872

loop_
_symmetry_equiv_pos_as_xyz
'x, y, z'
'-x, -y, -z'

loop_
_atom_site_label
_atom_site_type_symbol
_atom_site_fract_x
_atom_site_fract_y
_atom_site_fract_z
_atom_site_U_iso_or_equiv
_atom_site_adp_type
_atom_site_occupancy
_atom_site_symmetry_multiplicity
_atom_site_calc_flag
_atom_site_refinement_flags
Pt1 Pt 0.93965(2) 0.95773(3) 0.682860(13) 0.02117(7) Uani 1 1 d .
Br1 Br 1.13725(6) 1.17235(7) 0.73934(4) 0.03724(16) Uani 1 1 d .
N1 N 0.8241(4) 1.0996(5) 0.6442(2) 0.0215(10) Uani 1 1 d .
N2 N 0.8301(4) 1.0339(5) 0.7685(2) 0.0207(10) Uani 1 1 d .
N3 N 0.8423(4) 0.9870(5) 0.8273(2) 0.0210(10) Uani 1 1 d .
N4 N 0.7896(5) 1.0501(6) 1.0031(3) 0.0328(12) Uani 1 1 d .
C1 C 0.8386(6) 1.1380(6) 0.5831(3) 0.0282(13) Uani 1 1 d .
H1A H 0.8866 1.0863 0.5494 0.034 Uiso 1 1 calc R
C2 C 0.7864(6) 1.2495(6) 0.5676(3) 0.0311(14) Uani 1 1 d .
H2A H 0.7933 1.2712 0.5227 0.037 Uiso 1 1 calc R
C3 C 0.7242(7) 1.3289(7) 0.6182(3) 0.0334(14) Uani 1 1 d .
H3B H 0.6917 1.4094 0.6097 0.040 Uiso 1 1 calc R
C4 C 0.7093(6) 1.2907(6) 0.6818(3) 0.0274(13) Uani 1 1 d .
H4B H 0.6681 1.3457 0.7177 0.033 Uiso 1 1 calc R
C5 C 0.7556(5) 1.1706(6) 0.6922(3) 0.0199(11) Uani 1 1 d .
C6 C 0.7403(5) 1.1174(5) 0.7579(3) 0.0173(10) Uani 1 1 d .
C7 C 0.6364(5) 1.1393(6) 0.8024(3) 0.0206(11) Uani 1 1 d .
C8 C 0.6473(6) 1.0886(6) 0.8638(3) 0.0236(12) Uani 1 1 d .
C9 C 0.7566(5) 1.0199(6) 0.8749(3) 0.0210(11) Uani 1 1 d .
C10 C 0.7853(6) 0.9617(7) 0.9388(3) 0.0279(13) Uani 1 1 d .
C11 C 0.8117(7) 0.8278(7) 0.9303(3) 0.0349(15) Uani 1 1 d .
H11A H 0.8091 0.7693 0.8837 0.042 Uiso 1 1 calc R
C12 C 0.8421(7) 0.7783(8) 0.9902(4) 0.0416(17) Uani 1 1 d .
H12A H 0.8559 0.6841 0.9849 0.050 Uiso 1 1 calc R
C13 C 0.8520(7) 0.8655(9) 1.0562(4) 0.0458(19) Uani 1 1 d .
H13A H 0.8799 0.8373 1.0981 0.055 Uiso 1 1 calc R
C14 C 0.8195(7) 0.9984(8) 1.0599(3) 0.0379(16) Uani 1 1 d .
H14A H 0.8184 1.0568 1.1060 0.046 Uiso 1 1 calc R
C15 C 0.5100(5) 1.1949(6) 0.7786(3) 0.0246(12) Uani 1 1 d .
H15A H 0.4266 1.1361 0.7888 0.029 Uiso 1 1 calc R
H15B H 0.5011 1.1801 0.7260 0.029 Uiso 1 1 calc R
C16 C 0.5057(6) 1.3503(6) 0.8113(3) 0.0302(13) Uani 1 1 d .
H16A H 0.5968 1.4085 0.8096 0.036 Uiso 1 1 calc R
H16B H 0.4339 1.3781 0.7807 0.036 Uiso 1 1 calc R
C17 C 0.4748(6) 1.3866(7) 0.8877(3) 0.0351(15) Uani 1 1 d .
H17A H 0.3876 1.3233 0.8906 0.042 Uiso 1 1 calc R
H17B H 0.4585 1.4847 0.8996 0.042 Uiso 1 1 calc R
C18 C 0.5905(7) 1.3740(7) 0.9434(3) 0.0390(16) Uani 1 1 d .
H18A H 0.6050 1.4574 0.9848 0.047 Uiso 1 1 calc R
H18B H 0.6783 1.3766 0.9224 0.047 Uiso 1 1 calc R
C19 C 0.5625(7) 1.2404(8) 0.9706(3) 0.0412(17) Uani 1 1 d .
H19A H 0.4796 1.2425 0.9955 0.049 Uiso 1 1 calc R
H19B H 0.6429 1.2430 1.0064 0.049 Uiso 1 1 calc R
C20 C 0.5379(6) 1.0994(7) 0.9130(3) 0.0335(14) Uani 1 1 d .
H20A H 0.5346 1.0214 0.9371 0.040 Uiso 1 1 calc R
H20B H 0.4458 1.0860 0.8838 0.040 Uiso 1 1 calc R
C21 C 1.0399(7) 0.8953(7) 0.5962(3) 0.0353(15) Uani 1 1 d .
H21A H 0.9832 0.8092 0.5636 0.053 Uiso 1 1 calc R
H21B H 1.1308 0.8764 0.6127 0.053 Uiso 1 1 calc R
H21C H 1.0534 0.9705 0.5711 0.053 Uiso 1 1 calc R
C22 C 1.0447(6) 0.8345(7) 0.7305(3) 0.0310(14) Uani 1 1 d .
H22A H 0.9905 0.7376 0.7178 0.046 Uiso 1 1 calc R
H22B H 1.0583 0.8721 0.7825 0.046 Uiso 1 1 calc R
H22C H 1.1356 0.8344 0.7140 0.046 Uiso 1 1 calc R
C23 C 0.7844(6) 0.7825(7) 0.6330(3) 0.0334(14) Uani 1 1 d .
H23A H 0.7595 0.7844 0.5826 0.040 Uiso 1 1 calc R
H23B H 0.8225 0.6962 0.6328 0.040 Uiso 1 1 calc R
C24 C 0.6527(6) 0.7728(6) 0.6674(3) 0.0291(13) Uani 1 1 d .
C25 C 0.5395(6) 0.8340(6) 0.6475(3) 0.0287(13) Uani 1 1 d .
C26 C 0.4282(6) 0.8302(6) 0.6877(4) 0.0347(15) Uani 1 1 d .
H26A H 0.3522 0.8727 0.6758 0.042 Uiso 1 1 calc R
C27 C 0.4262(7) 0.7664(7) 0.7440(4) 0.0386(16) Uani 1 1 d .
H27A H 0.3498 0.7664 0.7702 0.046 Uiso 1 1 calc R
C28 C 0.5337(7) 0.7035(7) 0.7620(4) 0.0431(17) Uani 1 1 d .
H28A H 0.5313 0.6575 0.7998 0.052 Uiso 1 1 calc R
C29 C 0.6467(7) 0.7077(6) 0.7242(3) 0.0342(15) Uani 1 1 d .
H29A H 0.7220 0.6653 0.7373 0.041 Uiso 1 1 calc R
B1 B 0.5253(7) 0.9058(7) 0.5855(4) 0.0298(15) Uani 1 1 d .
O1 O 0.4619(5) 1.0208(5) 0.5959(2) 0.0380(11) Uani 1 1 d .
H1B H 0.4587 1.0511 0.5589 0.057 Uiso 1 1 calc R
O2 O 0.5610(5) 0.8606(5) 0.5181(2) 0.0380(11) Uani 1 1 d .
H2B H 0.5747 0.7775 0.5121 0.057 Uiso 1 1 calc R
O3 O 0.8857(5) 1.4668(6) 0.8419(3) 0.0556(14) Uani 1 1 d .
C30 C 0.9686(7) 1.4120(9) 0.8883(4) 0.0482(18) Uani 1 1 d .
H30A H 0.9761 1.3142 0.8648 0.058 Uiso 1 1 calc R
H30B H 0.9270 1.4110 0.9325 0.058 Uiso 1 1 calc R
C32 C 1.1204(9) 1.5676(9) 0.8427(5) 0.061(2) Uani 1 1 d .
H32A H 1.1920 1.5320 0.8151 0.073 Uiso 1 1 calc R
H32B H 1.1451 1.6721 0.8579 0.073 Uiso 1 1 calc R
C31 C 1.1096(8) 1.5072(9) 0.9054(4) 0.056(2) Uani 1 1 d .
H31A H 1.1162 1.5826 0.9497 0.067 Uiso 1 1 calc R
H31B H 1.1842 1.4532 0.9113 0.067 Uiso 1 1 calc R
C33 C 0.9779(9) 1.5192(10) 0.7988(5) 0.065(2) Uani 1 1 d .
H33A H 0.9468 1.5991 0.7835 0.077 Uiso 1 1 calc R
H33B H 0.9801 1.4441 0.7556 0.077 Uiso 1 1 calc R
O4 O 0.6235(6) 0.6229(5) 0.4473(3) 0.0525(14) Uani 1 1 d .
C34 C 0.6736(9) 0.5074(7) 0.4648(4) 0.053(2) Uani 1 1 d .
H34A H 0.6087 0.4174 0.4406 0.063 Uiso 1 1 calc R
H34B H 0.6835 0.5178 0.5171 0.063 Uiso 1 1 calc R
C37 C 0.6832(12) 0.6486(12) 0.3881(5) 0.088(4) Uani 1 1 d .
H37A H 0.7132 0.7517 0.3948 0.105 Uiso 1 1 calc R
H37B H 0.6130 0.6119 0.3445 0.105 Uiso 1 1 calc R
C35 C 0.8116(9) 0.5098(9) 0.4396(5) 0.064(2) Uani 1 1 d .
H35A H 0.8283 0.4127 0.4226 0.077 Uiso 1 1 calc R
H35B H 0.8877 0.5640 0.4784 0.077 Uiso 1 1 calc R
C36 C 0.8029(9) 0.5806(11) 0.3793(6) 0.075(3) Uani 1 1 d .
H36A H 0.8890 0.6512 0.3828 0.090 Uiso 1 1 calc R
H36B H 0.7883 0.5105 0.3324 0.090 Uiso 1 1 calc R

loop_
_atom_site_aniso_label
_atom_site_aniso_U_11
_atom_site_aniso_U_22
_atom_site_aniso_U_33
_atom_site_aniso_U_23
_atom_site_aniso_U_13
_atom_site_aniso_U_12
Pt1 0.01946(10) 0.02764(12) 0.02055(11) 0.00831(8) 0.00703(7) 0.01061(8)
Br1 0.0243(3) 0.0462(4) 0.0405(4) 0.0132(3) 0.0050(3) 0.0014(3)
N1 0.017(2) 0.029(3) 0.020(2) 0.007(2) 0.0048(18) 0.0075(19)
N2 0.020(2) 0.027(3) 0.016(2) 0.0045(19) 0.0062(18) 0.0073(19)
N3 0.018(2) 0.023(3) 0.023(2) 0.007(2) 0.0026(18) 0.0053(19)
N4 0.031(3) 0.047(3) 0.020(3) 0.012(2) 0.002(2) 0.005(2)
C1 0.030(3) 0.038(4) 0.021(3) 0.009(3) 0.013(2) 0.011(3)
C2 0.039(4) 0.034(4) 0.029(3) 0.019(3) 0.010(3) 0.014(3)
C3 0.037(4) 0.031(4) 0.037(4) 0.016(3) 0.005(3) 0.010(3)
C4 0.027(3) 0.029(3) 0.030(3) 0.012(3) 0.006(2) 0.010(3)
C5 0.015(2) 0.025(3) 0.018(3) 0.004(2) 0.000(2) 0.002(2)
C6 0.017(2) 0.022(3) 0.012(2) 0.004(2) 0.0005(19) 0.004(2)
C7 0.015(2) 0.024(3) 0.022(3) 0.002(2) 0.002(2) 0.006(2)
C8 0.021(3) 0.028(3) 0.021(3) 0.003(2) 0.006(2) 0.005(2)
C9 0.018(3) 0.024(3) 0.021(3) 0.006(2) 0.003(2) 0.003(2)
C10 0.020(3) 0.044(4) 0.022(3) 0.013(3) 0.005(2) 0.005(3)
C11 0.042(4) 0.047(4) 0.025(3) 0.018(3) 0.014(3) 0.019(3)
C12 0.045(4) 0.053(5) 0.041(4) 0.030(4) 0.013(3) 0.021(3)
C13 0.030(4) 0.085(6) 0.034(4) 0.037(4) 0.005(3) 0.016(4)
C14 0.034(3) 0.059(5) 0.020(3) 0.011(3) 0.004(3) 0.006(3)
C15 0.018(3) 0.033(3) 0.023(3) 0.003(2) 0.003(2) 0.010(2)
C16 0.027(3) 0.032(3) 0.033(3) 0.006(3) 0.005(3) 0.011(3)
C17 0.027(3) 0.045(4) 0.031(3) 0.001(3) 0.008(3) 0.013(3)
C18 0.032(3) 0.050(4) 0.031(3) -0.005(3) 0.006(3) 0.017(3)
C19 0.030(3) 0.072(5) 0.026(3) 0.010(3) 0.011(3) 0.023(3)
C20 0.023(3) 0.049(4) 0.031(3) 0.011(3) 0.013(3) 0.007(3)
C21 0.035(3) 0.054(4) 0.024(3) 0.011(3) 0.015(3) 0.019(3)
C22 0.030(3) 0.035(4) 0.035(3) 0.015(3) 0.008(3) 0.017(3)
C23 0.035(3) 0.034(4) 0.034(3) 0.004(3) 0.010(3) 0.019(3)
C24 0.026(3) 0.020(3) 0.034(3) 0.000(3) -0.004(3) 0.000(2)
C25 0.026(3) 0.021(3) 0.030(3) -0.006(2) 0.001(2) -0.003(2)
C26 0.029(3) 0.028(3) 0.045(4) 0.007(3) 0.003(3) 0.004(3)
C27 0.031(3) 0.036(4) 0.047(4) 0.009(3) 0.007(3) 0.001(3)
C28 0.048(4) 0.035(4) 0.048(4) 0.019(3) 0.008(3) 0.002(3)
C29 0.038(4) 0.023(3) 0.039(4) 0.007(3) 0.002(3) 0.000(3)
B1 0.027(3) 0.026(4) 0.033(4) 0.004(3) -0.002(3) 0.004(3)
O1 0.048(3) 0.036(3) 0.031(2) 0.008(2) 0.004(2) 0.014(2)
O2 0.052(3) 0.033(3) 0.032(2) 0.009(2) 0.004(2) 0.018(2)
O3 0.035(3) 0.066(4) 0.065(4) 0.019(3) 0.001(3) 0.011(3)
C30 0.036(4) 0.065(5) 0.047(4) 0.024(4) 0.007(3) 0.005(4)
C32 0.049(5) 0.051(5) 0.076(6) 0.025(5) -0.011(4) -0.010(4)
C31 0.038(4) 0.075(6) 0.047(5) 0.017(4) 0.001(3) -0.006(4)
C33 0.055(5) 0.072(6) 0.073(6) 0.048(5) -0.006(4) -0.002(4)
O4 0.082(4) 0.048(3) 0.041(3) 0.016(2) 0.023(3) 0.035(3)
C34 0.081(6) 0.027(4) 0.045(4) 0.004(3) 0.012(4) 0.004(4)
C37 0.135(10) 0.119(9) 0.059(6) 0.057(6) 0.056(6) 0.092(8)
C35 0.059(5) 0.063(6) 0.080(6) 0.030(5) 0.000(5) 0.026(4)
C36 0.057(6) 0.086(7) 0.104(8) 0.057(6) 0.030(5) 0.020(5)

loop_
_atom_type_symbol
_atom_type_description
_atom_type_scat_dispersion_real
_atom_type_scat_dispersion_imag
_atom_type_scat_source
C C 0.0033 0.0016 'International Tables Vol C Tables 4.2.6.8 and 6.1.1.4'
H H 0.0000 0.0000 'International Tables Vol C Tables 4.2.6.8 and 6.1.1.4'
B B 0.0013 0.0007 'International Tables Vol C Tables 4.2.6.8 and 6.1.1.4'
N N 0.0061 0.0033 'International Tables Vol C Tables 4.2.6.8 and 6.1.1.4'
O O 0.0106 0.0060 'International Tables Vol C Tables 4.2.6.8 and 6.1.1.4'
Br Br -0.2901 2.4595 'International Tables Vol C Tables 4.2.6.8 and 6.1.1.4'
Pt Pt -1.7033 8.3905 'International Tables Vol C Tables 4.2.6.8 and 6.1.1.4'

loop_
_geom_angle_atom_site_label_1
_geom_angle_atom_site_label_2
_geom_angle_atom_site_label_3
_geom_angle
C22 Pt1 C21 86.4(2)
C22 Pt1 C23 90.1(3)
C21 Pt1 C23 85.3(3)
C22 Pt1 N2 98.0(2)
C21 Pt1 N2 175.5(2)
C23 Pt1 N2 95.3(2)
C22 Pt1 N1 173.6(2)
C21 Pt1 N1 99.7(2)
C23 Pt1 N1 92.2(2)
N2 Pt1 N1 75.86(17)
C22 Pt1 Br1 90.01(19)
C21 Pt1 Br1 92.1(2)
C23 Pt1 Br1 177.38(17)
N2 Pt1 Br1 87.29(12)
N1 Pt1 Br1 87.88(12)
C1 N1 C5 119.7(5)
C1 N1 Pt1 124.2(4)
C5 N1 Pt1 114.8(3)
N3 N2 C6 122.1(4)
N3 N2 Pt1 119.7(3)
C6 N2 Pt1 117.9(3)
N2 N3 C9 117.9(4)
C10 N4 C14 115.7(6)
N1 C1 C2 122.3(5)
N1 C1 H1A 118.9
C2 C1 H1A 118.9
C3 C2 C1 118.6(5)
C3 C2 H2A 120.7
C1 C2 H2A 120.7
C2 C3 C4 119.6(6)
C2 C3 H3B 120.2
C4 C3 H3B 120.2
C3 C4 C5 119.0(5)
C3 C4 H4B 120.5
C5 C4 H4B 120.5
N1 C5 C4 120.5(5)
N1 C5 C6 116.1(5)
C4 C5 C6 123.3(5)
N2 C6 C7 121.0(5)
N2 C6 C5 112.9(4)
C7 C6 C5 125.9(5)
C8 C7 C6 116.4(5)
C8 C7 C15 122.0(5)
C6 C7 C15 121.0(5)
C9 C8 C7 117.4(5)
C9 C8 C20 121.5(5)
C7 C8 C20 120.9(5)
N3 C9 C8 123.9(5)
N3 C9 C10 111.5(5)
C8 C9 C10 124.3(5)
N4 C10 C11 123.0(5)
N4 C10 C9 116.3(5)
C11 C10 C9 120.6(5)
C10 C11 C12 119.5(6)
C10 C11 H11A 120.3
C12 C11 H11A 120.3
C13 C12 C11 119.4(7)
C13 C12 H12A 120.3
C11 C12 H12A 120.3
C12 C13 C14 117.2(6)
C12 C13 H13A 121.4
C14 C13 H13A 121.4
N4 C14 C13 124.9(6)
N4 C14 H14A 117.6
C13 C14 H14A 117.6
C7 C15 C16 118.1(5)
C7 C15 H15A 107.8
C16 C15 H15A 107.8
C7 C15 H15B 107.8
C16 C15 H15B 107.8
H15A C15 H15B 107.1
C17 C16 C15 116.4(5)
C17 C16 H16A 108.2
C15 C16 H16A 108.2
C17 C16 H16B 108.2
C15 C16 H16B 108.2
H16A C16 H16B 107.3
C16 C17 C18 114.3(5)
C16 C17 H17A 108.7
C18 C17 H17A 108.7
C16 C17 H17B 108.7
C18 C17 H17B 108.7
H17A C17 H17B 107.6
C17 C18 C19 114.9(6)
C17 C18 H18A 108.5
C19 C18 H18A 108.5
C17 C18 H18B 108.5
C19 C18 H18B 108.5
H18A C18 H18B 107.5
C18 C19 C20 115.7(5)
C18 C19 H19A 108.4
C20 C19 H19A 108.4
C18 C19 H19B 108.4
C20 C19 H19B 108.4
H19A C19 H19B 107.4
C8 C20 C19 114.6(5)
C8 C20 H20A 108.6
C19 C20 H20A 108.6
C8 C20 H20B 108.6
C19 C20 H20B 108.6
H20A C20 H20B 107.6
Pt1 C21 H21A 109.5
Pt1 C21 H21B 109.5
H21A C21 H21B 109.5
Pt1 C21 H21C 109.5
H21A C21 H21C 109.5
H21B C21 H21C 109.5
Pt1 C22 H22A 109.5
Pt1 C22 H22B 109.5
H22A C22 H22B 109.5
Pt1 C22 H22C 109.5
H22A C22 H22C 109.5
H22B C22 H22C 109.5
C24 C23 Pt1 114.8(4)
C24 C23 H23A 108.6
Pt1 C23 H23A 108.6
C24 C23 H23B 108.6
Pt1 C23 H23B 108.6
H23A C23 H23B 107.5
C29 C24 C25 118.7(6)
C29 C24 C23 118.4(6)
C25 C24 C23 122.8(6)
C26 C25 C24 117.9(6)
C26 C25 B1 116.0(6)
C24 C25 B1 126.2(6)
C27 C26 C25 122.0(6)
C27 C26 H26A 119.0
C25 C26 H26A 119.0
C28 C27 C26 120.4(6)
C28 C27 H27A 119.8
C26 C27 H27A 119.8
C27 C28 C29 119.1(6)
C27 C28 H28A 120.5
C29 C28 H28A 120.5
C28 C29 C24 122.0(6)
C28 C29 H29A 119.0
C24 C29 H29A 119.0
O1 B1 O2 115.9(6)
O1 B1 C25 117.2(6)
O2 B1 C25 126.7(6)
B1 O1 H1B 109.5
B1 O2 H2B 109.5
C33 O3 C30 105.0(5)
O3 C30 C31 106.5(6)
O3 C30 H30A 110.4
C31 C30 H30A 110.4
O3 C30 H30B 110.4
C31 C30 H30B 110.4
H30A C30 H30B 108.6
C31 C32 C33 104.7(6)
C31 C32 H32A 110.8
C33 C32 H32A 110.8
C31 C32 H32B 110.8
C33 C32 H32B 110.8
H32A C32 H32B 108.9
C32 C31 C30 104.2(6)
C32 C31 H31A 110.9
C30 C31 H31A 110.9
C32 C31 H31B 110.9
C30 C31 H31B 110.9
H31A C31 H31B 108.9
O3 C33 C32 107.7(7)
O3 C33 H33A 110.2
C32 C33 H33A 110.2
O3 C33 H33B 110.2
C32 C33 H33B 110.2
H33A C33 H33B 108.5
C37 O4 C34 107.4(6)
O4 C34 C35 105.8(6)
O4 C34 H34A 110.6
C35 C34 H34A 110.6
O4 C34 H34B 110.6
C35 C34 H34B 110.6
H34A C34 H34B 108.7
O4 C37 C36 110.5(7)
O4 C37 H37A 109.6
C36 C37 H37A 109.6
O4 C37 H37B 109.6
C36 C37 H37B 109.6
H37A C37 H37B 108.1
C34 C35 C36 104.6(7)
C34 C35 H35A 110.8
C36 C35 H35A 110.8
C34 C35 H35B 110.8
C36 C35 H35B 110.8
H35A C35 H35B 108.9
C37 C36 C35 104.2(7)
C37 C36 H36A 110.9
C35 C36 H36A 110.9
C37 C36 H36B 110.9
C35 C36 H36B 110.9
H36A C36 H36B 108.9

loop_
_geom_bond_atom_site_label_1
_geom_bond_atom_site_label_2
_geom_bond_distance
Pt1 C22 2.040(6)
Pt1 C21 2.061(5)
Pt1 C23 2.079(6)
Pt1 N2 2.134(4)
Pt1 N1 2.163(4)
Pt1 Br1 2.5721(7)
N1 C1 1.341(7)
N1 C5 1.343(6)
N2 N3 1.330(6)
N2 C6 1.338(7)
N3 C9 1.334(6)
N4 C10 1.342(8)
N4 C14 1.346(8)
C1 C2 1.374(8)
C1 H1A 0.9500
C2 C3 1.374(8)
C2 H2A 0.9500
C3 C4 1.388(8)
C3 H3B 0.9500
C4 C5 1.393(8)
C4 H4B 0.9500
C5 C6 1.502(7)
C6 C7 1.415(7)
C7 C8 1.398(8)
C7 C15 1.513(7)
C8 C9 1.389(8)
C8 C20 1.511(7)
C9 C10 1.506(8)
C10 C11 1.372(9)
C11 C12 1.387(8)
C11 H11A 0.9500
C12 C13 1.354(10)
C12 H12A 0.9500
C13 C14 1.394(10)
C13 H13A 0.9500
C14 H14A 0.9500
C15 C16 1.535(8)
C15 H15A 0.9900
C15 H15B 0.9900
C16 C17 1.517(8)
C16 H16A 0.9900
C16 H16B 0.9900
C17 C18 1.529(9)
C17 H17A 0.9900
C17 H17B 0.9900
C18 C19 1.531(10)
C18 H18A 0.9900
C18 H18B 0.9900
C19 C20 1.541(9)
C19 H19A 0.9900
C19 H19B 0.9900
C20 H20A 0.9900
C20 H20B 0.9900
C21 H21A 0.9800
C21 H21B 0.9800
C21 H21C 0.9800
C22 H22A 0.9800
C22 H22B 0.9800
C22 H22C 0.9800
C23 C24 1.514(8)
C23 H23A 0.9900
C23 H23B 0.9900
C24 C29 1.403(9)
C24 C25 1.415(8)
C25 C26 1.407(8)
C25 B1 1.540(9)
C26 C27 1.384(9)
C26 H26A 0.9500
C27 C28 1.369(9)
C27 H27A 0.9500
C28 C29 1.393(9)
C28 H28A 0.9500
C29 H29A 0.9500
B1 O1 1.373(8)
B1 O2 1.384(8)
O1 H1B 0.8400
O2 H2B 0.8400
O3 C33 1.410(9)
O3 C30 1.412(8)
C30 C31 1.499(10)
C30 H30A 0.9900
C30 H30B 0.9900
C32 C31 1.483(10)
C32 C33 1.503(10)
C32 H32A 0.9900
C32 H32B 0.9900
C31 H31A 0.9900
C31 H31B 0.9900
C33 H33A 0.9900
C33 H33B 0.9900
O4 C37 1.398(9)
O4 C34 1.416(8)
C34 C35 1.487(11)
C34 H34A 0.9900
C34 H34B 0.9900
C37 C36 1.455(11)
C37 H37A 0.9900
C37 H37B 0.9900
C35 C36 1.501(11)
C35 H35A 0.9900
C35 H35B 0.9900
C36 H36A 0.9900
C36 H36B 0.9900

loop_
_geom_hbond_atom_site_label_D
_geom_hbond_atom_site_label_H
_geom_hbond_atom_site_label_A
_geom_hbond_distance_DH
_geom_hbond_distance_HA
_geom_hbond_distance_DA
_geom_hbond_angle_DHA
_geom_hbond_site_symmetry_A
O1 H1B O2 0.84 1.91 2.743(6) 172.0 2_676

loop_
_geom_torsion_atom_site_label_1
_geom_torsion_atom_site_label_2
_geom_torsion_atom_site_label_3
_geom_torsion_atom_site_label_4
_geom_torsion
C22 Pt1 N1 C1 155.8(19)
C21 Pt1 N1 C1 -6.7(5)
C23 Pt1 N1 C1 -92.4(5)
N2 Pt1 N1 C1 172.8(5)
Br1 Pt1 N1 C1 85.0(5)
C22 Pt1 N1 C5 -11(2)
C21 Pt1 N1 C5 -173.9(4)
C23 Pt1 N1 C5 100.4(4)
N2 Pt1 N1 C5 5.5(4)
Br1 Pt1 N1 C5 -82.2(4)
C22 Pt1 N2 N3 -3.5(4)
C21 Pt1 N2 N3 -175(3)
C23 Pt1 N2 N3 87.4(4)
N1 Pt1 N2 N3 178.4(4)
Br1 Pt1 N2 N3 -93.1(4)
C22 Pt1 N2 C6 -177.1(4)
C21 Pt1 N2 C6 11(3)
C23 Pt1 N2 C6 -86.2(4)
N1 Pt1 N2 C6 4.8(4)
Br1 Pt1 N2 C6 93.3(4)
C6 N2 N3 C9 3.2(7)
Pt1 N2 N3 C9 -170.0(4)
C5 N1 C1 C2 0.6(9)
Pt1 N1 C1 C2 -166.0(5)
N1 C1 C2 C3 3.7(10)
C1 C2 C3 C4 -3.2(9)
C2 C3 C4 C5 -1.2(9)
C1 N1 C5 C4 -5.2(8)
Pt1 N1 C5 C4 162.6(4)
C1 N1 C5 C6 178.0(5)
Pt1 N1 C5 C6 -14.1(6)
C3 C4 C5 N1 5.5(8)
C3 C4 C5 C6 -178.0(5)
N3 N2 C6 C7 -11.5(8)
Pt1 N2 C6 C7 161.9(4)
N3 N2 C6 C5 173.5(4)
Pt1 N2 C6 C5 -13.1(6)
N1 C5 C6 N2 18.0(7)
C4 C5 C6 N2 -158.6(5)
N1 C5 C6 C7 -156.7(5)
C4 C5 C6 C7 26.7(8)
N2 C6 C7 C8 10.0(8)
C5 C6 C7 C8 -175.7(5)
N2 C6 C7 C15 -161.4(5)
C5 C6 C7 C15 13.0(8)
C6 C7 C8 C9 -1.0(8)
C15 C7 C8 C9 170.2(5)
C6 C7 C8 C20 -176.8(5)
C15 C7 C8 C20 -5.5(8)
N2 N3 C9 C8 6.3(8)
N2 N3 C9 C10 -178.9(5)
C7 C8 C9 N3 -7.2(8)
C20 C8 C9 N3 168.5(5)
C7 C8 C9 C10 178.7(5)
C20 C8 C9 C10 -5.6(9)
C14 N4 C10 C11 -1.1(9)
C14 N4 C10 C9 -178.1(5)
N3 C9 C10 N4 135.1(5)
C8 C9 C10 N4 -50.1(8)
N3 C9 C10 C11 -42.0(7)
C8 C9 C10 C11 132.8(6)
N4 C10 C11 C12 1.1(10)
C9 C10 C11 C12 178.0(6)
C10 C11 C12 C13 -3.2(10)
C11 C12 C13 C14 5.0(10)
C10 N4 C14 C13 3.2(9)
C12 C13 C14 N4 -5.3(10)
C8 C7 C15 C16 85.3(7)
C6 C7 C15 C16 -103.9(6)
C7 C15 C16 C17 -75.1(7)
C15 C16 C17 C18 68.2(7)
C16 C17 C18 C19 -102.2(6)
C17 C18 C19 C20 58.5(7)
C9 C8 C20 C19 98.0(7)
C7 C8 C20 C19 -86.4(7)
C18 C19 C20 C8 50.3(8)
C22 Pt1 C23 C24 102.0(5)
C21 Pt1 C23 C24 -171.7(5)
N2 Pt1 C23 C24 3.9(5)
N1 Pt1 C23 C24 -72.1(5)
Br1 Pt1 C23 C24 -164(4)
Pt1 C23 C24 C29 -86.2(6)
Pt1 C23 C24 C25 89.7(6)
C29 C24 C25 C26 2.0(8)
C23 C24 C25 C26 -174.0(5)
C29 C24 C25 B1 -178.1(6)
C23 C24 C25 B1 6.0(9)
C24 C25 C26 C27 -1.4(9)
B1 C25 C26 C27 178.7(6)
C25 C26 C27 C28 -0.5(10)
C26 C27 C28 C29 1.7(10)
C27 C28 C29 C24 -1.0(10)
C25 C24 C29 C28 -0.8(9)
C23 C24 C29 C28 175.3(6)
C26 C25 B1 O1 35.8(8)
C24 C25 B1 O1 -144.2(6)
C26 C25 B1 O2 -139.3(6)
C24 C25 B1 O2 40.8(10)
C33 O3 C30 C31 35.7(8)
C33 C32 C31 C30 7.7(10)
O3 C30 C31 C32 -26.6(9)
C30 O3 C33 C32 -30.6(9)
C31 C32 C33 O3 13.6(10)
C37 O4 C34 C35 27.0(9)
C34 O4 C37 C36 -17.0(12)
O4 C34 C35 C36 -26.6(9)
O4 C37 C36 C35 -0.1(12)
C34 C35 C36 C37 16.1(11)
